data_1005029
loop_
_publ_author_name
'Gelabert, M C'
'Brese, N E'
'DiSalvo, F J'
'Jobic, S'
'Deniard, P'
'Brec, R'

_publ_section_title
;
Polymorphism and superstructure in Ba Co S2-d
;
_journal_coden_ASTM JSSCBI
_journal_name_full 'Journal of Solid State Chemistry'
_journal_page_first 211
_journal_page_last 221
_journal_paper_doi 10.1006/jssc.1996.0377
_journal_volume 127
_journal_year 1996
_chemical_formula_analytical 'Ba0.991 Co1.00 S1.873'
_chemical_formula_structural 'Ba Co S2'
_chemical_formula_sum 'Ba Co S2'
_chemical_name_systematic 'Barium cobalt sulfide'
_space_group_IT_number 129
_symmetry_cell_setting tetragonal
_symmetry_space_group_name_Hall '-P 4a 2a'
_symmetry_space_group_name_H-M 'P 4/n m m :2'
_cell_angle_alpha 90
_cell_angle_beta 90
_cell_angle_gamma 90
_cell_formula_units_Z 2
_cell_length_a 4.568(1)
_cell_length_b 4.568(1)
_cell_length_c 8.942(2)
_cell_volume 186.6
_exptl_crystal_density_meas 4.5
_refine_ls_R_factor_all 0.025
_cod_original_sg_symbol_H-M 'P 4/n m m Z'
_cod_database_code 1005029

loop_
_symmetry_equiv_pos_as_xyz
x,y,z
1/2-x,y,z
x,1/2-y,z
1/2-x,1/2-y,z
y,x,z
1/2-y,x,z
y,1/2-x,z
1/2-y,1/2-x,z
-x,-y,-z
1/2+x,-y,-z
-x,1/2+y,-z
1/2+x,1/2+y,-z
-y,-x,-z
1/2+y,-x,-z
-y,1/2+x,-z
1/2+y,1/2+x,-z

loop_
_atom_site_label
_atom_site_type_symbol
_atom_site_symmetry_multiplicity
_atom_site_Wyckoff_symbol
_atom_site_fract_x
_atom_site_fract_y
_atom_site_fract_z
_atom_site_occupancy
_atom_site_attached_hydrogens
_atom_site_calc_flag
Ba1 Ba2+ 2 c 0.25 0.25 0.6975(5) 1. 0 d
Co1 Co2+ 2 c 0.25 0.25 0.0933(2) 1. 0 d
S1 S2- 2 c 0.25 0.25 0.3488(3) 1. 0 d
S2 S2- 2 a 0.75 0.25 0. 1. 0 d

loop_
_atom_type_symbol
_atom_type_oxidation_number
Ba2+ 2.000
Co2+ 2.000
S2- -2.000
